data_7030634
loop_
_publ_author_name
'van der Vlugt, Jarl Ivar'
'Lutz, Martin'
'Pidko, Evgeny A.'
'Vogt, Dieter'
'Spek, Anthony L.'

_publ_section_title
;
 Cationic and neutral NiII complexes containing a non-innocent PNP
 ligand: formation of alkyl and thiolate species
;
_journal_coden_ASTM DTARAF
_journal_issue 6
_journal_name_full 'Dalton Transactions'
_journal_page_first 1016
_journal_page_last 1023
_journal_paper_doi 10.1039/b814806f
_journal_year 2009
_chemical_formula_moiety 'C29 H48 N Ni P2 S, B F4'
_chemical_formula_sum 'C29 H48 B F4 N Ni P2 S'
_chemical_formula_weight 650.20
_space_group_IT_number 14
_symmetry_cell_setting monoclinic
_symmetry_space_group_name_Hall '-P 2ybc'
_symmetry_space_group_name_H-M 'P 1 21/c 1'
_atom_sites_solution_hydrogens geom
_atom_sites_solution_primary direct
_atom_sites_solution_secondary difmap
_audit_creation_method SHELXL-97
_cell_angle_alpha 90.00
_cell_angle_beta 117.1778(3)
_cell_angle_gamma 90.00
_cell_formula_units_Z 4
_cell_length_a 14.2312(1)
_cell_length_b 13.7370(1)
_cell_length_c 18.1600(1)
_cell_measurement_reflns_used 68186
_cell_measurement_temperature 150(2)
_cell_measurement_theta_max 27.48
_cell_measurement_theta_min 1.02
_cell_volume 3158.21(4)
_computing_cell_refinement HKL2000
_computing_data_collection 'Nonius COLLECT'
_computing_data_reduction 'HKL2000, denzox, Sadabs'
_computing_structure_refinement 'SHELXL-97 (Sheldrick, 1997)'
_computing_structure_solution 'SHELXS-97 (Sheldrick, 1990)'
_diffrn_ambient_temperature 150(2)
_diffrn_measured_fraction_theta_full 1.000
_diffrn_measured_fraction_theta_max 1.000
_diffrn_measurement_device_type 'Nonius KappaCCD'
_diffrn_measurement_method '\f and \w scans'
_diffrn_radiation_monochromator graphite
_diffrn_radiation_source 'rotating anode'
_diffrn_radiation_type MoK\a
_diffrn_radiation_wavelength 0.71073
_diffrn_reflns_av_R_equivalents 0.0420
_diffrn_reflns_av_sigmaI/netI 0.0206
_diffrn_reflns_limit_h_max 18
_diffrn_reflns_limit_h_min -18
_diffrn_reflns_limit_k_max 17
_diffrn_reflns_limit_k_min -17
_diffrn_reflns_limit_l_max 23
_diffrn_reflns_limit_l_min -23
_diffrn_reflns_number 77735
_diffrn_reflns_theta_full 27.49
_diffrn_reflns_theta_max 27.49
_diffrn_reflns_theta_min 1.61
_exptl_absorpt_coefficient_mu 0.825
_exptl_absorpt_correction_T_max 0.72
_exptl_absorpt_correction_T_min 0.52
_exptl_absorpt_correction_type multi-scan
_exptl_crystal_colour brown
_exptl_crystal_density_diffrn 1.367
_exptl_crystal_density_method 'not measured'
_exptl_crystal_description block
_exptl_crystal_F_000 1376
_exptl_crystal_size_max 0.51
_exptl_crystal_size_mid 0.48
_exptl_crystal_size_min 0.39
_refine_diff_density_max 0.710
_refine_diff_density_min -0.421
_refine_diff_density_rms 0.058
_refine_ls_extinction_method none
_refine_ls_goodness_of_fit_ref 1.032
_refine_ls_hydrogen_treatment constr
_refine_ls_matrix_type full
_refine_ls_number_parameters 364
_refine_ls_number_reflns 7246
_refine_ls_number_restraints 0
_refine_ls_restrained_S_all 1.032
_refine_ls_R_factor_all 0.0407
_refine_ls_R_factor_gt 0.0328
_refine_ls_shift/su_max 0.001
_refine_ls_shift/su_mean 0.000
_refine_ls_structure_factor_coef Fsqd
_refine_ls_weighting_details 'calc w=1/[\s^2^(Fo^2^)+(0.0474P)^2^+1.9825P] where P=(Fo^2^+2Fc^2^)/3'
_refine_ls_weighting_scheme calc
_refine_ls_wR_factor_gt 0.0839
_refine_ls_wR_factor_ref 0.0885
_reflns_number_gt 6262
_reflns_number_total 7246
_reflns_threshold_expression I>2\s(I)
_cod_duplicate_entry 7000434
_cod_data_source_file b814806f.txt
_cod_data_source_block s4128a
_cod_original_sg_symbol_H-M 'P 21/c'
_cod_database_code 7030634

loop_
_symmetry_equiv_pos_as_xyz
'x, y, z'
'-x, y+1/2, -z+1/2'
'-x, -y, -z'
'x, -y-1/2, z-1/2'

loop_
_atom_site_label
_atom_site_type_symbol
_atom_site_fract_x
_atom_site_fract_y
_atom_site_fract_z
_atom_site_U_iso_or_equiv
_atom_site_adp_type
_atom_site_occupancy
_atom_site_symmetry_multiplicity
_atom_site_calc_flag
_atom_site_refinement_flags
Ni1 Ni 0.742199(16) 0.178622(15) 0.178925(13) 0.01731(7) Uani 1 1 d .
S1 S 0.69341(3) 0.20680(3) 0.27431(3) 0.02404(10) Uani 1 1 d .
P1 P 0.60714(3) 0.23320(3) 0.06007(3) 0.02065(10) Uani 1 1 d .
P2 P 0.89502(3) 0.12606(3) 0.27995(3) 0.01862(10) Uani 1 1 d .
N1 N 0.79171(11) 0.12153(10) 0.10438(9) 0.0203(3) Uani 1 1 d .
C1 C 0.72350(14) 0.10100(13) 0.02431(11) 0.0237(4) Uani 1 1 d .
C2 C 0.75535(16) 0.05334(14) -0.02720(12) 0.0304(4) Uani 1 1 d .
H2 H 0.7053 0.0378 -0.0823 0.037 Uiso 1 1 calc R
C3 C 0.85938(17) 0.02826(16) 0.00106(13) 0.0346(4) Uani 1 1 d .
H3 H 0.8822 -0.0046 -0.0339 0.042 Uiso 1 1 calc R
C4 C 0.93004(15) 0.05167(15) 0.08116(12) 0.0306(4) Uani 1 1 d .
H4 H 1.0029 0.0370 0.1015 0.037 Uiso 1 1 calc R
C5 C 0.89441(14) 0.09672(13) 0.13184(11) 0.0229(3) Uani 1 1 d .
C6 C 0.61238(14) 0.13431(14) -0.00535(11) 0.0268(4) Uani 1 1 d .
H6A H 0.5684 0.0793 -0.0039 0.032 Uiso 1 1 calc R
H6B H 0.5837 0.1571 -0.0633 0.032 Uiso 1 1 calc R
C7 C 0.46296(14) 0.23029(14) 0.03381(12) 0.0283(4) Uani 1 1 d .
C8 C 0.45147(15) 0.14702(15) 0.08543(13) 0.0337(4) Uani 1 1 d .
H8A H 0.4971 0.1595 0.1443 0.051 Uiso 1 1 calc R
H8B H 0.4721 0.0855 0.0696 0.051 Uiso 1 1 calc R
H8C H 0.3778 0.1428 0.0754 0.051 Uiso 1 1 calc R
C9 C 0.39113(16) 0.20817(19) -0.05823(13) 0.0418(5) Uani 1 1 d .
H9A H 0.3172 0.2082 -0.0688 0.063 Uiso 1 1 calc R
H9B H 0.4091 0.1442 -0.0720 0.063 Uiso 1 1 calc R
H9C H 0.4014 0.2581 -0.0925 0.063 Uiso 1 1 calc R
C10 C 0.42640(16) 0.32612(15) 0.05551(13) 0.0329(4) Uani 1 1 d .
H10A H 0.3571 0.3168 0.0536 0.049 Uiso 1 1 calc R
H10B H 0.4212 0.3763 0.0155 0.049 Uiso 1 1 calc R
H10C H 0.4775 0.3466 0.1113 0.049 Uiso 1 1 calc R
C11 C 0.64537(15) 0.34615(14) 0.02131(12) 0.0277(4) Uani 1 1 d .
C12 C 0.74574(17) 0.32554(15) 0.01248(14) 0.0359(5) Uani 1 1 d .
H12A H 0.7687 0.3854 -0.0039 0.054 Uiso 1 1 calc R
H12B H 0.7309 0.2754 -0.0298 0.054 Uiso 1 1 calc R
H12C H 0.8017 0.3027 0.0655 0.054 Uiso 1 1 calc R
C13 C 0.55986(19) 0.38066(17) -0.06325(13) 0.0414(5) Uani 1 1 d .
H13A H 0.4965 0.3994 -0.0584 0.062 Uiso 1 1 calc R
H13B H 0.5424 0.3278 -0.1036 0.062 Uiso 1 1 calc R
H13C H 0.5861 0.4368 -0.0817 0.062 Uiso 1 1 calc R
C14 C 0.67112(17) 0.42593(14) 0.08610(13) 0.0338(4) Uani 1 1 d .
H14A H 0.7283 0.4039 0.1389 0.051 Uiso 1 1 calc R
H14B H 0.6083 0.4403 0.0932 0.051 Uiso 1 1 calc R
H14C H 0.6934 0.4848 0.0679 0.051 Uiso 1 1 calc R
C15 C 0.96763(14) 0.12195(15) 0.21910(11) 0.0258(4) Uani 1 1 d .
H15A H 1.0005 0.1861 0.2212 0.031 Uiso 1 1 calc R
H15B H 1.0245 0.0727 0.2426 0.031 Uiso 1 1 calc R
C16 C 0.89044(14) -0.00302(13) 0.31211(11) 0.0238(4) Uani 1 1 d .
C17 C 0.83141(16) -0.06181(14) 0.23199(12) 0.0316(4) Uani 1 1 d .
H17A H 0.8236 -0.1293 0.2457 0.047 Uiso 1 1 calc R
H17B H 0.8716 -0.0604 0.2002 0.047 Uiso 1 1 calc R
H17C H 0.7614 -0.0332 0.1989 0.047 Uiso 1 1 calc R
C18 C 0.82795(15) -0.01101(15) 0.36201(13) 0.0310(4) Uani 1 1 d .
H18A H 0.8203 -0.0797 0.3728 0.046 Uiso 1 1 calc R
H18B H 0.7579 0.0180 0.3304 0.046 Uiso 1 1 calc R
H18C H 0.8658 0.0236 0.4147 0.046 Uiso 1 1 calc R
C19 C 1.00015(15) -0.04701(16) 0.36258(13) 0.0343(4) Uani 1 1 d .
H19A H 1.0354 -0.0141 0.4163 0.051 Uiso 1 1 calc R
H19B H 1.0420 -0.0385 0.3326 0.051 Uiso 1 1 calc R
H19C H 0.9934 -0.1166 0.3712 0.051 Uiso 1 1 calc R
C20 C 0.98049(14) 0.20893(14) 0.36760(12) 0.0276(4) Uani 1 1 d .
C21 C 1.09854(15) 0.19017(18) 0.39634(14) 0.0395(5) Uani 1 1 d .
H21A H 1.1152 0.2027 0.3504 0.059 Uiso 1 1 calc R
H21B H 1.1152 0.1223 0.4143 0.059 Uiso 1 1 calc R
H21C H 1.1406 0.2336 0.4426 0.059 Uiso 1 1 calc R
C22 C 0.95875(17) 0.19966(18) 0.44251(12) 0.0379(5) Uani 1 1 d .
H22A H 0.9969 0.2509 0.4827 0.057 Uiso 1 1 calc R
H22B H 0.9826 0.1358 0.4684 0.057 Uiso 1 1 calc R
H22C H 0.8828 0.2064 0.4244 0.057 Uiso 1 1 calc R
C23 C 0.95373(18) 0.31266(15) 0.33340(15) 0.0408(5) Uani 1 1 d .
H23A H 1.0016 0.3587 0.3747 0.061 Uiso 1 1 calc R
H23B H 0.8807 0.3279 0.3209 0.061 Uiso 1 1 calc R
H23C H 0.9618 0.3178 0.2827 0.061 Uiso 1 1 calc R
C24 C 0.60852(14) 0.30683(13) 0.26129(10) 0.0233(4) Uani 1 1 d .
C25 C 0.63977(15) 0.40228(14) 0.25929(11) 0.0273(4) Uani 1 1 d .
H25 H 0.7065 0.4148 0.2613 0.033 Uiso 1 1 calc R
C26 C 0.57421(16) 0.47934(15) 0.25439(12) 0.0332(4) Uani 1 1 d .
H26 H 0.5955 0.5442 0.2516 0.040 Uiso 1 1 calc R
C27 C 0.47778(17) 0.46212(16) 0.25352(12) 0.0369(5) Uani 1 1 d .
H27 H 0.4331 0.5151 0.2503 0.044 Uiso 1 1 calc R
C28 C 0.44669(16) 0.36770(16) 0.25733(12) 0.0334(4) Uani 1 1 d .
H28 H 0.3810 0.3558 0.2574 0.040 Uiso 1 1 calc R
C29 C 0.51164(15) 0.28998(15) 0.26103(11) 0.0281(4) Uani 1 1 d .
H29 H 0.4899 0.2252 0.2634 0.034 Uiso 1 1 calc R
F1 F 0.11652(12) 0.22254(10) 0.16064(11) 0.0591(4) Uani 1 1 d .
F2 F 0.28593(17) 0.19454(15) 0.24970(14) 0.1047(8) Uani 1 1 d .
F3 F 0.2288(2) 0.17062(19) 0.11616(18) 0.1151(9) Uani 1 1 d .
F4 F 0.17846(11) 0.06856(11) 0.18614(12) 0.0670(5) Uani 1 1 d .
B1 B 0.2030(2) 0.1649(2) 0.1798(2) 0.0444(6) Uani 1 1 d .

loop_
_atom_site_aniso_label
_atom_site_aniso_U_11
_atom_site_aniso_U_22
_atom_site_aniso_U_33
_atom_site_aniso_U_23
_atom_site_aniso_U_13
_atom_site_aniso_U_12
Ni1 0.01677(11) 0.01785(12) 0.01708(11) 0.00093(8) 0.00752(9) 0.00148(8)
S1 0.0242(2) 0.0288(2) 0.0208(2) 0.00300(17) 0.01174(17) 0.00687(17)
P1 0.0204(2) 0.0202(2) 0.0186(2) 0.00085(16) 0.00649(17) 0.00196(16)
P2 0.0158(2) 0.0217(2) 0.0176(2) 0.00117(16) 0.00692(16) -0.00034(15)
N1 0.0218(7) 0.0207(7) 0.0195(7) 0.0015(5) 0.0105(6) 0.0015(5)
C1 0.0275(9) 0.0210(8) 0.0207(8) 0.0009(7) 0.0094(7) -0.0001(7)
C2 0.0384(11) 0.0314(10) 0.0226(9) -0.0048(8) 0.0149(8) -0.0016(8)
C3 0.0415(11) 0.0374(11) 0.0340(10) -0.0072(9) 0.0252(9) 0.0005(9)
C4 0.0295(10) 0.0357(10) 0.0340(10) -0.0003(8) 0.0210(8) 0.0022(8)
C5 0.0232(8) 0.0238(9) 0.0252(9) 0.0043(7) 0.0140(7) 0.0018(7)
C6 0.0256(9) 0.0275(9) 0.0215(8) -0.0031(7) 0.0057(7) 0.0021(7)
C7 0.0207(8) 0.0338(10) 0.0250(9) -0.0025(8) 0.0058(7) 0.0024(7)
C8 0.0272(10) 0.0333(10) 0.0411(11) -0.0058(9) 0.0160(9) -0.0073(8)
C9 0.0256(10) 0.0576(14) 0.0291(11) -0.0097(10) 0.0011(8) 0.0041(9)
C10 0.0280(10) 0.0395(11) 0.0280(10) 0.0013(8) 0.0100(8) 0.0108(8)
C11 0.0340(10) 0.0251(9) 0.0254(9) 0.0069(7) 0.0148(8) 0.0042(7)
C12 0.0431(12) 0.0303(10) 0.0437(12) 0.0079(9) 0.0279(10) 0.0001(9)
C13 0.0534(14) 0.0384(12) 0.0277(10) 0.0120(9) 0.0144(10) 0.0113(10)
C14 0.0465(12) 0.0222(9) 0.0363(11) 0.0023(8) 0.0220(9) -0.0012(8)
C15 0.0196(8) 0.0359(10) 0.0241(9) 0.0027(7) 0.0119(7) 0.0012(7)
C16 0.0226(8) 0.0224(8) 0.0240(9) 0.0051(7) 0.0086(7) 0.0017(7)
C17 0.0366(10) 0.0225(9) 0.0314(10) -0.0005(8) 0.0117(8) -0.0026(8)
C18 0.0298(10) 0.0322(10) 0.0342(10) 0.0101(8) 0.0174(8) 0.0016(8)
C19 0.0289(10) 0.0361(11) 0.0360(11) 0.0125(9) 0.0132(8) 0.0105(8)
C20 0.0215(9) 0.0327(10) 0.0256(9) -0.0053(8) 0.0081(7) -0.0063(7)
C21 0.0201(9) 0.0556(14) 0.0354(11) -0.0079(10) 0.0062(8) -0.0086(9)
C22 0.0338(11) 0.0526(13) 0.0232(9) -0.0112(9) 0.0096(8) -0.0087(9)
C23 0.0399(12) 0.0293(11) 0.0480(13) -0.0065(9) 0.0156(10) -0.0126(9)
C24 0.0255(9) 0.0273(9) 0.0171(8) -0.0004(7) 0.0097(7) 0.0043(7)
C25 0.0281(9) 0.0295(9) 0.0204(8) -0.0024(7) 0.0077(7) 0.0012(7)
C26 0.0382(11) 0.0263(10) 0.0258(9) -0.0030(8) 0.0065(8) 0.0048(8)
C27 0.0389(11) 0.0372(11) 0.0280(10) -0.0035(8) 0.0096(9) 0.0152(9)
C28 0.0273(9) 0.0468(12) 0.0259(9) 0.0000(9) 0.0119(8) 0.0098(9)
C29 0.0291(9) 0.0325(10) 0.0241(9) 0.0016(8) 0.0134(8) 0.0034(8)
F1 0.0563(9) 0.0355(7) 0.1018(13) 0.0040(8) 0.0504(9) 0.0024(6)
F2 0.0854(15) 0.0785(13) 0.0916(15) -0.0314(11) -0.0104(12) -0.0210(11)
F3 0.136(2) 0.133(2) 0.136(2) -0.0224(16) 0.1137(19) -0.0040(16)
F4 0.0383(8) 0.0387(8) 0.1058(13) -0.0068(8) 0.0171(8) 0.0026(6)
B1 0.0340(13) 0.0411(14) 0.0633(18) -0.0194(13) 0.0266(12) -0.0099(11)

loop_
_atom_type_symbol
_atom_type_description
_atom_type_scat_dispersion_real
_atom_type_scat_dispersion_imag
_atom_type_scat_source
C C 0.0033 0.0016 'International Tables Vol C Tables 4.2.6.8 and 6.1.1.4'
H H 0.0000 0.0000 'International Tables Vol C Tables 4.2.6.8 and 6.1.1.4'
B B 0.0013 0.0007 'International Tables Vol C Tables 4.2.6.8 and 6.1.1.4'
F F 0.0171 0.0103 'International Tables Vol C Tables 4.2.6.8 and 6.1.1.4'
N N 0.0061 0.0033 'International Tables Vol C Tables 4.2.6.8 and 6.1.1.4'
Ni Ni 0.3393 1.1124 'International Tables Vol C Tables 4.2.6.8 and 6.1.1.4'
P P 0.1023 0.0942 'International Tables Vol C Tables 4.2.6.8 and 6.1.1.4'
S S 0.1246 0.1234 'International Tables Vol C Tables 4.2.6.8 and 6.1.1.4'

loop_
_geom_angle_atom_site_label_1
_geom_angle_atom_site_label_2
_geom_angle_atom_site_label_3
_geom_angle
N1 Ni1 S1 166.11(4)
N1 Ni1 P2 85.14(4)
S1 Ni1 P2 87.051(17)
N1 Ni1 P1 83.69(4)
S1 Ni1 P1 105.043(18)
P2 Ni1 P1 167.399(19)
C24 S1 Ni1 118.54(6)
C6 P1 C7 100.53(8)
C6 P1 C11 105.35(9)
C7 P1 C11 112.97(9)
C6 P1 Ni1 96.00(6)
C7 P1 Ni1 125.93(6)
C11 P1 Ni1 111.39(6)
C15 P2 C16 105.58(9)
C15 P2 C20 101.82(9)
C16 P2 C20 114.15(8)
C15 P2 Ni1 96.95(6)
C16 P2 Ni1 113.73(6)
C20 P2 Ni1 120.72(6)
C5 N1 C1 117.71(15)
C5 N1 Ni1 121.06(12)
C1 N1 Ni1 121.16(12)
N1 C1 C2 121.98(17)
N1 C1 C6 116.38(15)
C2 C1 C6 121.64(16)
C3 C2 C1 119.95(18)
C3 C2 H2 120.0
C1 C2 H2 120.0
C2 C3 C4 118.67(18)
C2 C3 H3 120.7
C4 C3 H3 120.7
C3 C4 C5 119.65(18)
C3 C4 H4 120.2
C5 C4 H4 120.2
N1 C5 C4 121.96(17)
N1 C5 C15 116.55(15)
C4 C5 C15 121.48(16)
C1 C6 P1 110.16(12)
C1 C6 H6A 109.6
P1 C6 H6A 109.6
C1 C6 H6B 109.6
P1 C6 H6B 109.6
H6A C6 H6B 108.1
C10 C7 C8 109.88(17)
C10 C7 C9 108.29(16)
C8 C7 C9 108.24(17)
C10 C7 P1 112.06(13)
C8 C7 P1 105.61(12)
C9 C7 P1 112.67(14)
C7 C8 H8A 109.5
C7 C8 H8B 109.5
H8A C8 H8B 109.5
C7 C8 H8C 109.5
H8A C8 H8C 109.5
H8B C8 H8C 109.5
C7 C9 H9A 109.5
C7 C9 H9B 109.5
H9A C9 H9B 109.5
C7 C9 H9C 109.5
H9A C9 H9C 109.5
H9B C9 H9C 109.5
C7 C10 H10A 109.5
C7 C10 H10B 109.5
H10A C10 H10B 109.5
C7 C10 H10C 109.5
H10A C10 H10C 109.5
H10B C10 H10C 109.5
C14 C11 C12 107.82(17)
C14 C11 C13 110.56(16)
C12 C11 C13 107.63(17)
C14 C11 P1 108.19(13)
C12 C11 P1 109.18(13)
C13 C11 P1 113.32(15)
C11 C12 H12A 109.5
C11 C12 H12B 109.5
H12A C12 H12B 109.5
C11 C12 H12C 109.5
H12A C12 H12C 109.5
H12B C12 H12C 109.5
C11 C13 H13A 109.5
C11 C13 H13B 109.5
H13A C13 H13B 109.5
C11 C13 H13C 109.5
H13A C13 H13C 109.5
H13B C13 H13C 109.5
C11 C14 H14A 109.5
C11 C14 H14B 109.5
H14A C14 H14B 109.5
C11 C14 H14C 109.5
H14A C14 H14C 109.5
H14B C14 H14C 109.5
C5 C15 P2 109.73(12)
C5 C15 H15A 109.7
P2 C15 H15A 109.7
C5 C15 H15B 109.7
P2 C15 H15B 109.7
H15A C15 H15B 108.2
C19 C16 C17 109.09(16)
C19 C16 C18 109.03(15)
C17 C16 C18 107.93(15)
C19 C16 P2 112.89(13)
C17 C16 P2 106.48(12)
C18 C16 P2 111.27(13)
C16 C17 H17A 109.5
C16 C17 H17B 109.5
H17A C17 H17B 109.5
C16 C17 H17C 109.5
H17A C17 H17C 109.5
H17B C17 H17C 109.5
C16 C18 H18A 109.5
C16 C18 H18B 109.5
H18A C18 H18B 109.5
C16 C18 H18C 109.5
H18A C18 H18C 109.5
H18B C18 H18C 109.5
C16 C19 H19A 109.5
C16 C19 H19B 109.5
H19A C19 H19B 109.5
C16 C19 H19C 109.5
H19A C19 H19C 109.5
H19B C19 H19C 109.5
C23 C20 C22 108.90(18)
C23 C20 C21 108.95(17)
C22 C20 C21 108.51(17)
C23 C20 P2 105.96(13)
C22 C20 P2 112.72(13)
C21 C20 P2 111.71(14)
C20 C21 H21A 109.5
C20 C21 H21B 109.5
H21A C21 H21B 109.5
C20 C21 H21C 109.5
H21A C21 H21C 109.5
H21B C21 H21C 109.5
C20 C22 H22A 109.5
C20 C22 H22B 109.5
H22A C22 H22B 109.5
C20 C22 H22C 109.5
H22A C22 H22C 109.5
H22B C22 H22C 109.5
C20 C23 H23A 109.5
C20 C23 H23B 109.5
H23A C23 H23B 109.5
C20 C23 H23C 109.5
H23A C23 H23C 109.5
H23B C23 H23C 109.5
C25 C24 C29 118.91(17)
C25 C24 S1 121.86(14)
C29 C24 S1 118.93(14)
C26 C25 C24 120.51(18)
C26 C25 H25 119.7
C24 C25 H25 119.7
C27 C26 C25 120.28(19)
C27 C26 H26 119.9
C25 C26 H26 119.9
C28 C27 C26 119.85(18)
C28 C27 H27 120.1
C26 C27 H27 120.1
C27 C28 C29 120.1(2)
C27 C28 H28 120.0
C29 C28 H28 120.0
C28 C29 C24 120.36(19)
C28 C29 H29 119.8
C24 C29 H29 119.8
F2 B1 F3 108.9(2)
F2 B1 F1 111.4(2)
F3 B1 F1 108.0(3)
F2 B1 F4 110.9(3)
F3 B1 F4 107.5(2)
F1 B1 F4 109.97(19)

loop_
_geom_bond_atom_site_label_1
_geom_bond_atom_site_label_2
_geom_bond_distance
Ni1 N1 1.9534(14)
Ni1 S1 2.1751(5)
Ni1 P2 2.2299(5)
Ni1 P1 2.2639(5)
S1 C24 1.7727(18)
P1 C6 1.8284(19)
P1 C7 1.8830(19)
P1 C11 1.8837(19)
P2 C15 1.8262(18)
P2 C16 1.8773(18)
P2 C20 1.8816(19)
N1 C5 1.355(2)
N1 C1 1.359(2)
C1 C2 1.377(3)
C1 C6 1.491(2)
C2 C3 1.371(3)
C2 H2 0.9500
C3 C4 1.376(3)
C3 H3 0.9500
C4 C5 1.383(3)
C4 H4 0.9500
C5 C15 1.486(2)
C6 H6A 0.9900
C6 H6B 0.9900
C7 C10 1.532(3)
C7 C8 1.534(3)
C7 C9 1.540(3)
C8 H8A 0.9800
C8 H8B 0.9800
C8 H8C 0.9800
C9 H9A 0.9800
C9 H9B 0.9800
C9 H9C 0.9800
C10 H10A 0.9800
C10 H10B 0.9800
C10 H10C 0.9800
C11 C14 1.525(3)
C11 C12 1.535(3)
C11 C13 1.535(3)
C12 H12A 0.9800
C12 H12B 0.9800
C12 H12C 0.9800
C13 H13A 0.9800
C13 H13B 0.9800
C13 H13C 0.9800
C14 H14A 0.9800
C14 H14B 0.9800
C14 H14C 0.9800
C15 H15A 0.9900
C15 H15B 0.9900
C16 C19 1.528(2)
C16 C17 1.536(3)
C16 C18 1.536(3)
C17 H17A 0.9800
C17 H17B 0.9800
C17 H17C 0.9800
C18 H18A 0.9800
C18 H18B 0.9800
C18 H18C 0.9800
C19 H19A 0.9800
C19 H19B 0.9800
C19 H19C 0.9800
C20 C23 1.531(3)
C20 C22 1.532(3)
C20 C21 1.536(3)
C21 H21A 0.9800
C21 H21B 0.9800
C21 H21C 0.9800
C22 H22A 0.9800
C22 H22B 0.9800
C22 H22C 0.9800
C23 H23A 0.9800
C23 H23B 0.9800
C23 H23C 0.9800
C24 C25 1.390(3)
C24 C29 1.396(3)
C25 C26 1.387(3)
C25 H25 0.9500
C26 C27 1.385(3)
C26 H26 0.9500
C27 C28 1.382(3)
C27 H27 0.9500
C28 C29 1.394(3)
C28 H28 0.9500
C29 H29 0.9500
F1 B1 1.369(3)
F2 B1 1.342(3)
F3 B1 1.365(4)
F4 B1 1.387(3)

loop_
_geom_torsion_atom_site_label_1
_geom_torsion_atom_site_label_2
_geom_torsion_atom_site_label_3
_geom_torsion_atom_site_label_4
_geom_torsion
N1 Ni1 S1 C24 -157.37(19)
P2 Ni1 S1 C24 146.84(7)
P1 Ni1 S1 C24 -29.57(7)
N1 Ni1 P1 C6 28.13(8)
S1 Ni1 P1 C6 -140.87(7)
P2 Ni1 P1 C6 55.79(11)
N1 Ni1 P1 C7 135.78(9)
S1 Ni1 P1 C7 -33.22(8)
P2 Ni1 P1 C7 163.44(10)
N1 Ni1 P1 C11 -80.97(8)
S1 Ni1 P1 C11 110.03(7)
P2 Ni1 P1 C11 -53.30(11)
N1 Ni1 P2 C15 23.88(8)
S1 Ni1 P2 C15 -167.61(7)
P1 Ni1 P2 C15 -3.71(11)
N1 Ni1 P2 C16 -86.56(8)
S1 Ni1 P2 C16 81.95(7)
P1 Ni1 P2 C16 -114.15(10)
N1 Ni1 P2 C20 132.08(8)
S1 Ni1 P2 C20 -59.41(7)
P1 Ni1 P2 C20 104.49(11)
S1 Ni1 N1 C5 -71.3(2)
P2 Ni1 N1 C5 -15.27(13)
P1 Ni1 N1 C5 158.90(13)
S1 Ni1 N1 C1 105.5(2)
P2 Ni1 N1 C1 161.51(13)
P1 Ni1 N1 C1 -24.33(13)
C5 N1 C1 C2 2.5(3)
Ni1 N1 C1 C2 -174.43(14)
C5 N1 C1 C6 -176.60(16)
Ni1 N1 C1 C6 6.5(2)
N1 C1 C2 C3 -2.4(3)
C6 C1 C2 C3 176.63(18)
C1 C2 C3 C4 0.0(3)
C2 C3 C4 C5 2.1(3)
C1 N1 C5 C4 -0.3(3)
Ni1 N1 C5 C4 176.63(14)
C1 N1 C5 C15 178.72(15)
Ni1 N1 C5 C15 -4.4(2)
C3 C4 C5 N1 -2.0(3)
C3 C4 C5 C15 179.06(18)
N1 C1 C6 P1 21.7(2)
C2 C1 C6 P1 -157.34(15)
C7 P1 C6 C1 -161.55(13)
C11 P1 C6 C1 80.89(14)
Ni1 P1 C6 C1 -33.26(13)
C6 P1 C7 C10 -160.04(14)
C11 P1 C7 C10 -48.25(16)
Ni1 P1 C7 C10 94.52(14)
C6 P1 C7 C8 80.34(14)
C11 P1 C7 C8 -167.86(13)
Ni1 P1 C7 C8 -25.09(16)
C6 P1 C7 C9 -37.62(17)
C11 P1 C7 C9 74.18(17)
Ni1 P1 C7 C9 -143.05(13)
C6 P1 C11 C14 -165.21(13)
C7 P1 C11 C14 85.99(15)
Ni1 P1 C11 C14 -62.27(14)
C6 P1 C11 C12 -48.12(16)
C7 P1 C11 C12 -156.92(14)
Ni1 P1 C11 C12 54.82(15)
C6 P1 C11 C13 71.82(16)
C7 P1 C11 C13 -36.98(17)
Ni1 P1 C11 C13 174.77(13)
N1 C5 C15 P2 27.1(2)
C4 C5 C15 P2 -153.89(15)
C16 P2 C15 C5 84.54(14)
C20 P2 C15 C5 -155.96(13)
Ni1 P2 C15 C5 -32.51(13)
C15 P2 C16 C19 58.83(15)
C20 P2 C16 C19 -52.15(16)
Ni1 P2 C16 C19 163.89(12)
C15 P2 C16 C17 -60.85(14)
C20 P2 C16 C17 -171.83(12)
Ni1 P2 C16 C17 44.21(14)
C15 P2 C16 C18 -178.20(13)
C20 P2 C16 C18 70.81(15)
Ni1 P2 C16 C18 -73.15(13)
C15 P2 C20 C23 79.70(15)
C16 P2 C20 C23 -167.06(13)
Ni1 P2 C20 C23 -25.85(16)
C15 P2 C20 C22 -161.30(15)
C16 P2 C20 C22 -48.06(17)
Ni1 P2 C20 C22 93.15(15)
C15 P2 C20 C21 -38.81(16)
C16 P2 C20 C21 74.43(16)
Ni1 P2 C20 C21 -144.36(13)
Ni1 S1 C24 C25 -63.97(16)
Ni1 S1 C24 C29 122.29(13)
C29 C24 C25 C26 -2.1(3)
S1 C24 C25 C26 -175.81(14)
C24 C25 C26 C27 1.6(3)
C25 C26 C27 C28 -0.2(3)
C26 C27 C28 C29 -0.8(3)
C27 C28 C29 C24 0.3(3)
C25 C24 C29 C28 1.1(3)
S1 C24 C29 C28 175.05(14)
